data_7159923
loop_
_publ_author_name
'Liu, Yan'
'Yang, Qin'
'Wang, Wei'
'Fu, Yang'
'Ding, Qiuping'
'Peng, Yiyuan'

_publ_section_title
;
 Visible-light-induced three-component reactions of &#x3b1;-diazoesters,
 quinazolinones and cyclic ethers toward quinazoline-based hybrids.
;
_journal_issue 21
_journal_name_full 'Organic &amp; biomolecular chemistry'
_journal_page_first 4332
_journal_page_last 4346
_journal_paper_doi 10.1039/d4ob00295d
_journal_volume 22
_journal_year 2024
_chemical_formula_moiety 'C28 H28 N2 O4'
_chemical_formula_sum 'C28 H28 N2 O4'
_chemical_formula_weight 456.52
_space_group_crystal_system monoclinic
_space_group_IT_number 14
_space_group_name_Hall '-P 2yn'
_space_group_name_H-M_alt 'P 1 21/n 1'
_atom_sites_solution_hydrogens geom
_atom_sites_solution_primary dual
_audit_creation_date 2024-01-08
_audit_creation_method
;
Olex2 1.2
(compiled 2018.05.29 svn.r3508 for OlexSys, GUI svn.r5506)
;
_audit_update_record
;
2024-01-09 deposited with the CCDC.	2024-04-29 downloaded from the CCDC.
;
_cell_angle_alpha 90
_cell_angle_beta 91.359(10)
_cell_angle_gamma 90
_cell_formula_units_Z 4
_cell_length_a 6.1921(6)
_cell_length_b 11.9580(15)
_cell_length_c 32.979(4)
_cell_measurement_reflns_used 5310
_cell_measurement_temperature 293
_cell_measurement_theta_max 25.6130
_cell_measurement_theta_min 3.9350
_cell_volume 2441.2(5)
_computing_cell_refinement 'CrysAlisPro 1.171.42.90a (Rigaku OD, 2023)'
_computing_data_collection 'CrysAlisPro 1.171.42.90a (Rigaku OD, 2023)'
_computing_data_reduction 'CrysAlisPro 1.171.42.90a (Rigaku OD, 2023)'
_computing_molecular_graphics 'Olex2 (Dolomanov et al., 2009)'
_computing_publication_material 'Olex2 (Dolomanov et al., 2009)'
_computing_structure_refinement 'ShelXL (Sheldrick, 2015)'
_computing_structure_solution 'ShelXT (Sheldrick, 2015)'
_diffrn_ambient_temperature 293
_diffrn_detector 'CCD plate'
_diffrn_detector_area_resol_mean 8.0353
_diffrn_detector_type EosS2
_diffrn_measured_fraction_theta_full 0.998
_diffrn_measured_fraction_theta_max 0.998
_diffrn_measurement_details
;
List of Runs (angles in degrees, time in seconds):

  # Type    Start    End  Width  t~exp~   \w     \q     \k     \f   Frames
#--------------------------------------------------------------------------
  1  \w    -42.00  11.00   1.00    4.86    --  -15.92 -77.00   0.00   53
  2  \w    -42.00  11.00   1.00    4.86    --  -15.92 -77.00 -60.00   53
  3  \w    -52.00  86.00   1.00    4.86    --   16.85   0.00 -90.00  138
  4  \w    -42.00  44.00   1.00    4.86    --   16.85 -77.00-180.00   86
  5  \w    -35.00  53.00   1.00    4.86    --  -15.92  37.00 -60.00   88
  6  \w    -52.00  36.00   1.00    4.86    --   16.85 -37.00  60.00   88
;
_diffrn_measurement_device 'four-circle diffractometer'
_diffrn_measurement_device_type 'SuperNova, Single source at offset/far, EosS2'
_diffrn_measurement_method '\w scans'
_diffrn_orient_matrix_type 'CrysAlisPro convention (1999,Acta A55,543-557)'
_diffrn_orient_matrix_UB_11 0.0234535000
_diffrn_orient_matrix_UB_12 0.0328577000
_diffrn_orient_matrix_UB_13 0.0174726000
_diffrn_orient_matrix_UB_21 0.0097351000
_diffrn_orient_matrix_UB_22 0.0480670000
_diffrn_orient_matrix_UB_23 -0.0123817000
_diffrn_orient_matrix_UB_31 -0.1117864000
_diffrn_orient_matrix_UB_32 0.0110572000
_diffrn_orient_matrix_UB_33 0.0020959000
_diffrn_radiation_monochromator mirror
_diffrn_radiation_probe x-ray
_diffrn_radiation_type MoK\a
_diffrn_radiation_wavelength 0.71073
_diffrn_reflns_av_R_equivalents 0.1183
_diffrn_reflns_av_unetI/netI 0.0796
_diffrn_reflns_Laue_measured_fraction_full 0.998
_diffrn_reflns_Laue_measured_fraction_max 0.998
_diffrn_reflns_limit_h_max 7
_diffrn_reflns_limit_h_min -7
_diffrn_reflns_limit_k_max 14
_diffrn_reflns_limit_k_min -14
_diffrn_reflns_limit_l_max 41
_diffrn_reflns_limit_l_min -40
_diffrn_reflns_number 25025
_diffrn_reflns_point_group_measured_fraction_full 0.998
_diffrn_reflns_point_group_measured_fraction_max 0.998
_diffrn_reflns_theta_full 25.242
_diffrn_reflns_theta_max 26.372
_diffrn_reflns_theta_min 3.334
_diffrn_source 'micro-focus sealed X-ray tube'
_diffrn_source_type 'SuperNova (Mo) X-ray Source'
_exptl_absorpt_coefficient_mu 0.083
_exptl_absorpt_correction_T_max 1.00000
_exptl_absorpt_correction_T_min 0.53457
_exptl_absorpt_correction_type multi-scan
_exptl_absorpt_process_details
;
CrysAlisPro 1.171.42.90a (Rigaku Oxford Diffraction, 2023)
Empirical absorption correction using spherical harmonics,
implemented in SCALE3 ABSPACK scaling algorithm.
;
_exptl_crystal_colour 'clear light colourless'
_exptl_crystal_colour_lustre clear
_exptl_crystal_colour_modifier light
_exptl_crystal_colour_primary colourless
_exptl_crystal_density_diffrn 1.242
_exptl_crystal_description irregular
_exptl_crystal_F_000 968
_exptl_crystal_preparation synthesized
_exptl_crystal_recrystallization_method 'slow evaporation'
_exptl_crystal_size_max 0.3
_exptl_crystal_size_mid 0.13
_exptl_crystal_size_min 0.1
_refine_diff_density_max 0.256
_refine_diff_density_min -0.230
_refine_diff_density_rms 0.060
_refine_ls_extinction_method none
_refine_ls_goodness_of_fit_ref 1.072
_refine_ls_hydrogen_treatment constr
_refine_ls_matrix_type full
_refine_ls_number_parameters 309
_refine_ls_number_reflns 4981
_refine_ls_number_restraints 0
_refine_ls_restrained_S_all 1.072
_refine_ls_R_factor_all 0.1700
_refine_ls_R_factor_gt 0.1175
_refine_ls_shift/su_max 0.000
_refine_ls_shift/su_mean 0.000
_refine_ls_structure_factor_coef Fsqd
_refine_ls_weighting_details 'w=1/[\s^2^(Fo^2^)+(0.0866P)^2^+4.0216P] where P=(Fo^2^+2Fc^2^)/3'
_refine_ls_weighting_scheme calc
_refine_ls_wR_factor_gt 0.2527
_refine_ls_wR_factor_ref 0.2823
_reflns_Friedel_coverage 0.000
_reflns_number_gt 2898
_reflns_number_total 4981
_reflns_threshold_expression 'I > 2\s(I)'
_cod_data_source_file d4ob00295d2.cif
_cod_data_source_block ly-0510-1_auto
_cod_depositor_comments 'Adding full bibliography for 7159923.cif.'
_cod_original_cell_volume 2441.3(5)
_cod_database_code 7159923
_shelxl_version_number 2014-1
_shelx_space_group_comment
;
The symmetry employed for this shelxl refinement is uniquely defined
by the following loop, which should always be used as a source of
symmetry information in preference to the above space-group names.
They are only intended as comments.
;
_shelx_estimated_absorpt_t_max 0.992
_shelx_estimated_absorpt_t_min 0.975
_reflns_odcompleteness_completeness 99.77
_reflns_odcompleteness_iscentric 1
_reflns_odcompleteness_theta 26.32
_olex2_refinement_description
;
1. Fixed Uiso
 At 1.2 times of:
  All C(H) groups, All C(H,H) groups
 At 1.5 times of:
  All C(H,H,H) groups
2.a Ternary CH refined with riding coordinates:
 C20(H20)
2.b Secondary CH2 refined with riding coordinates:
 C16(H16A,H16B), C17(H17A,H17B), C18(H18A,H18B), C19(H19A,H19B)
2.c Aromatic/amide H refined with riding coordinates:
 C10(H10), C11(H11), C14(H14), C24(H24), C26(H26), C13(H13), C25(H25),
 C28(H28), C27(H27), C4(H4), C7(H7), C6(H6), C5(H5)
2.d Idealised Me refined as rotating group:
 C15(H15A,H15B,H15C), C22(H22A,H22B,H22C)
;
_olex2_submission_special_instructions 'No special instructions were received'
_oxdiff_exptl_absorpt_empirical_details
;
Empirical correction (ABSPACK) includes:
- Absorption correction using spherical harmonics
- Frame scaling
;
_oxdiff_exptl_absorpt_empirical_full_max 3.284
_oxdiff_exptl_absorpt_empirical_full_min 0.385

loop_
_space_group_symop_operation_xyz
'x, y, z'
'-x+1/2, y+1/2, -z+1/2'
'-x, -y, -z'
'x-1/2, -y-1/2, z-1/2'

loop_
_atom_site_label
_atom_site_type_symbol
_atom_site_fract_x
_atom_site_fract_y
_atom_site_fract_z
_atom_site_U_iso_or_equiv
_atom_site_adp_type
_atom_site_occupancy
_atom_site_site_symmetry_order
_atom_site_calc_flag
_atom_site_refinement_flags_posn
_atom_site_refinement_flags_adp
_atom_site_refinement_flags_occupancy
_atom_site_disorder_assembly
_atom_site_disorder_group
O1 O 0.5757(5) 0.6351(3) 0.62690(10) 0.0535(9) Uani 1 1 d . . . . .
O2 O 0.0188(5) 0.5210(3) 0.73843(9) 0.0561(9) Uani 1 1 d . . . . .
N2 N 0.8134(5) 0.5374(3) 0.58744(10) 0.0418(8) Uani 1 1 d . . . . .
O4 O -0.4722(5) 0.4231(3) 0.77510(13) 0.0729(11) Uani 1 1 d . . . . .
N1 N 1.1195(6) 0.6297(3) 0.55929(11) 0.0485(9) Uani 1 1 d . . . . .
O3 O -0.1556(6) 0.3356(4) 0.77933(13) 0.0797(12) Uani 1 1 d . . . . .
C9 C 1.0727(7) 0.4330(4) 0.54848(12) 0.0405(10) Uani 1 1 d . . . . .
C1 C 0.9996(6) 0.5414(4) 0.56546(11) 0.0395(10) Uani 1 1 d . . . . .
C10 C 0.9512(7) 0.3376(4) 0.55203(13) 0.0475(11) Uani 1 1 d . . . . .
H10 H 0.8181 0.3411 0.5644 0.057 Uiso 1 1 calc R . . . .
C2 C 0.7492(7) 0.6312(4) 0.60310(12) 0.0429(10) Uani 1 1 d . . . . .
C11 C 1.0243(8) 0.2358(4) 0.53733(14) 0.0544(12) Uani 1 1 d . . . . .
H11 H 0.9387 0.1724 0.5399 0.065 Uiso 1 1 calc R . . . .
C21 C -0.2612(8) 0.4190(4) 0.77314(14) 0.0534(12) Uani 1 1 d . . . . .
C20 C -0.1658(7) 0.5328(4) 0.76186(14) 0.0505(12) Uani 1 1 d . . . . .
H20 H -0.2747 0.5748 0.7461 0.061 Uiso 1 1 calc R . . . .
C16 C 0.4663(7) 0.5314(4) 0.63530(13) 0.0470(11) Uani 1 1 d . . . . .
H16A H 0.5672 0.4771 0.6466 0.056 Uiso 1 1 calc R . . . .
H16B H 0.4019 0.5008 0.6106 0.056 Uiso 1 1 calc R . . . .
C12 C 1.2226(8) 0.2269(4) 0.51886(13) 0.0519(12) Uani 1 1 d . . . . .
C14 C 1.2713(7) 0.4248(4) 0.52950(13) 0.0500(11) Uani 1 1 d . . . . .
H14 H 1.3556 0.4885 0.5265 0.060 Uiso 1 1 calc R . . . .
C23 C -0.1103(7) 0.5977(4) 0.80005(13) 0.0455(11) Uani 1 1 d . . . . .
C17 C 0.2933(7) 0.5582(4) 0.66547(13) 0.0507(12) Uani 1 1 d . . . . .
H17A H 0.3600 0.5898 0.6898 0.061 Uiso 1 1 calc R . . . .
H17B H 0.1953 0.6136 0.6539 0.061 Uiso 1 1 calc R . . . .
C8 C 1.0490(8) 0.7289(4) 0.57539(13) 0.0516(12) Uani 1 1 d . . . . .
C24 C -0.2636(8) 0.6655(4) 0.81743(15) 0.0594(13) Uani 1 1 d . . . . .
H24 H -0.4006 0.6714 0.8054 0.071 Uiso 1 1 calc R . . . .
C3 C 0.8572(8) 0.7355(4) 0.59758(13) 0.0492(11) Uani 1 1 d . . . . .
C26 C -0.0149(9) 0.7173(4) 0.87084(15) 0.0606(13) Uani 1 1 d . . . . .
H26 H 0.0163 0.7560 0.8947 0.073 Uiso 1 1 calc R . . . .
C13 C 1.3441(7) 0.3239(4) 0.51511(14) 0.0519(12) Uani 1 1 d . . . . .
H13 H 1.4771 0.3205 0.5027 0.062 Uiso 1 1 calc R . . . .
C25 C -0.2145(9) 0.7247(4) 0.85253(16) 0.0618(13) Uani 1 1 d . . . . .
H25 H -0.3191 0.7701 0.8638 0.074 Uiso 1 1 calc R . . . .
C18 C 0.1680(8) 0.4553(4) 0.67642(15) 0.0622(14) Uani 1 1 d . . . . .
H18A H 0.2606 0.4070 0.6928 0.075 Uiso 1 1 calc R . . . .
H18B H 0.1300 0.4151 0.6517 0.075 Uiso 1 1 calc R . . . .
C19 C -0.0353(9) 0.4782(5) 0.69920(14) 0.0684(15) Uani 1 1 d . . . . .
H19A H -0.1238 0.5320 0.6844 0.082 Uiso 1 1 calc R . . . .
H19B H -0.1178 0.4097 0.7018 0.082 Uiso 1 1 calc R . . . .
C28 C 0.0934(8) 0.5909(4) 0.81835(16) 0.0586(13) Uani 1 1 d . . . . .
H28 H 0.1991 0.5458 0.8072 0.070 Uiso 1 1 calc R . . . .
C27 C 0.1383(9) 0.6519(5) 0.85339(16) 0.0650(14) Uani 1 1 d . . . . .
H27 H 0.2759 0.6481 0.8653 0.078 Uiso 1 1 calc R . . . .
C4 C 0.7880(9) 0.8382(4) 0.61375(15) 0.0629(14) Uani 1 1 d . . . . .
H4 H 0.6603 0.8421 0.6280 0.075 Uiso 1 1 calc R . . . .
C7 C 1.1722(10) 0.8266(5) 0.57075(17) 0.0735(17) Uani 1 1 d . . . . .
H7 H 1.3004 0.8243 0.5567 0.088 Uiso 1 1 calc R . . . .
C6 C 1.1028(12) 0.9248(5) 0.58700(18) 0.089(2) Uani 1 1 d . . . . .
H6 H 1.1853 0.9890 0.5839 0.107 Uiso 1 1 calc R . . . .
C5 C 0.9096(11) 0.9311(5) 0.60835(18) 0.0835(19) Uani 1 1 d . . . . .
H5 H 0.8648 0.9993 0.6188 0.100 Uiso 1 1 calc R . . . .
C15 C 1.3056(10) 0.1166(5) 0.50334(18) 0.0774(18) Uani 1 1 d . . . . .
H15A H 1.4341 0.0960 0.5184 0.116 Uiso 1 1 calc GR . . . .
H15B H 1.3382 0.1235 0.4751 0.116 Uiso 1 1 calc GR . . . .
H15C H 1.1974 0.0600 0.5066 0.116 Uiso 1 1 calc GR . . . .
C22 C -0.5831(9) 0.3193(5) 0.7853(2) 0.089(2) Uani 1 1 d . . . . .
H22A H -0.5558 0.2639 0.7650 0.134 Uiso 1 1 calc GR . . . .
H22B H -0.7357 0.3328 0.7864 0.134 Uiso 1 1 calc GR . . . .
H22C H -0.5308 0.2929 0.8112 0.134 Uiso 1 1 calc GR . . . .

loop_
_atom_site_aniso_label
_atom_site_aniso_U_11
_atom_site_aniso_U_22
_atom_site_aniso_U_33
_atom_site_aniso_U_23
_atom_site_aniso_U_13
_atom_site_aniso_U_12
O1 0.0532(18) 0.0502(19) 0.0581(19) -0.0071(16) 0.0215(15) 0.0037(15)
O2 0.0483(18) 0.077(2) 0.0427(17) -0.0082(17) 0.0088(14) -0.0122(17)
N2 0.045(2) 0.046(2) 0.0346(18) -0.0029(16) 0.0057(15) 0.0033(17)
O4 0.048(2) 0.068(2) 0.104(3) -0.003(2) 0.0122(19) -0.0082(18)
N1 0.053(2) 0.052(2) 0.0401(19) 0.0022(18) 0.0101(17) -0.0041(19)
O3 0.061(2) 0.075(3) 0.104(3) 0.014(2) 0.010(2) 0.003(2)
C9 0.046(2) 0.046(2) 0.030(2) 0.0013(18) 0.0036(17) -0.001(2)
C1 0.043(2) 0.048(2) 0.0275(19) 0.0014(18) 0.0018(16) -0.001(2)
C10 0.048(3) 0.050(3) 0.045(2) -0.001(2) 0.013(2) 0.002(2)
C2 0.044(2) 0.056(3) 0.029(2) 0.0005(19) 0.0027(17) 0.007(2)
C11 0.066(3) 0.042(3) 0.056(3) 0.004(2) 0.013(2) 0.002(2)
C21 0.052(3) 0.059(3) 0.049(3) -0.006(2) 0.008(2) -0.001(3)
C20 0.041(2) 0.061(3) 0.049(3) 0.007(2) 0.007(2) -0.001(2)
C16 0.044(2) 0.054(3) 0.044(2) -0.003(2) 0.0070(19) 0.005(2)
C12 0.062(3) 0.051(3) 0.043(2) 0.000(2) 0.008(2) 0.009(2)
C14 0.049(3) 0.056(3) 0.046(2) -0.004(2) 0.011(2) -0.003(2)
C23 0.053(3) 0.047(3) 0.037(2) 0.003(2) 0.0047(19) -0.001(2)
C17 0.051(3) 0.060(3) 0.042(2) -0.007(2) 0.009(2) 0.003(2)
C8 0.063(3) 0.052(3) 0.041(2) -0.003(2) 0.008(2) -0.008(2)
C24 0.054(3) 0.068(3) 0.056(3) 0.004(3) 0.006(2) 0.009(3)
C3 0.063(3) 0.048(3) 0.036(2) 0.001(2) 0.005(2) -0.002(2)
C26 0.087(4) 0.051(3) 0.044(3) -0.005(2) 0.002(3) 0.003(3)
C13 0.046(2) 0.059(3) 0.051(3) -0.003(2) 0.017(2) 0.005(2)
C25 0.072(3) 0.053(3) 0.061(3) -0.004(3) 0.007(3) 0.014(3)
C18 0.076(3) 0.066(3) 0.045(3) -0.007(3) 0.017(2) -0.010(3)
C19 0.073(3) 0.091(4) 0.041(3) -0.006(3) 0.009(2) -0.023(3)
C28 0.059(3) 0.054(3) 0.063(3) -0.008(3) 0.006(2) 0.012(2)
C27 0.067(3) 0.064(3) 0.063(3) -0.008(3) -0.010(3) 0.005(3)
C4 0.084(4) 0.057(3) 0.048(3) -0.004(2) 0.014(3) 0.002(3)
C7 0.096(4) 0.064(4) 0.062(3) -0.006(3) 0.026(3) -0.022(3)
C6 0.139(6) 0.056(4) 0.074(4) -0.009(3) 0.030(4) -0.027(4)
C5 0.128(5) 0.051(3) 0.072(4) -0.013(3) 0.024(4) -0.004(4)
C15 0.100(4) 0.057(3) 0.077(4) -0.001(3) 0.033(3) 0.019(3)
C22 0.069(4) 0.078(4) 0.122(6) -0.004(4) 0.020(4) -0.025(3)

loop_
_atom_type_symbol
_atom_type_description
_atom_type_scat_dispersion_real
_atom_type_scat_dispersion_imag
_atom_type_scat_source
C C 0.0033 0.0016 'International Tables Vol C Tables 4.2.6.8 and 6.1.1.4'
H H 0.0000 0.0000 'International Tables Vol C Tables 4.2.6.8 and 6.1.1.4'
N N 0.0061 0.0033 'International Tables Vol C Tables 4.2.6.8 and 6.1.1.4'
O O 0.0106 0.0060 'International Tables Vol C Tables 4.2.6.8 and 6.1.1.4'

loop_
_geom_angle_atom_site_label_1
_geom_angle_atom_site_label_2
_geom_angle_atom_site_label_3
_geom_angle
_geom_angle_site_symmetry_1
_geom_angle_site_symmetry_3
_geom_angle_publ_flag
C2 O1 C16 117.8(3) . . ?
C20 O2 C19 111.1(3) . . ?
C2 N2 C1 116.6(4) . . ?
C21 O4 C22 117.0(4) . . ?
C1 N1 C8 116.7(4) . . ?
C10 C9 C1 121.3(4) . . ?
C10 C9 C14 118.1(4) . . ?
C14 C9 C1 120.6(4) . . ?
N2 C1 C9 115.8(4) . . ?
N1 C1 N2 126.4(4) . . ?
N1 C1 C9 117.8(3) . . ?
C9 C10 H10 119.5 . . ?
C9 C10 C11 120.9(4) . . ?
C11 C10 H10 119.5 . . ?
O1 C2 C3 115.2(4) . . ?
N2 C2 O1 121.2(4) . . ?
N2 C2 C3 123.6(4) . . ?
C10 C11 H11 119.4 . . ?
C12 C11 C10 121.3(4) . . ?
C12 C11 H11 119.4 . . ?
O4 C21 C20 111.6(4) . . ?
O3 C21 O4 124.0(5) . . ?
O3 C21 C20 124.3(4) . . ?
O2 C20 C21 111.6(4) . . ?
O2 C20 H20 108.6 . . ?
O2 C20 C23 109.8(4) . . ?
C21 C20 H20 108.6 . . ?
C23 C20 C21 109.6(4) . . ?
C23 C20 H20 108.6 . . ?
O1 C16 H16A 110.4 . . ?
O1 C16 H16B 110.4 . . ?
O1 C16 C17 106.7(4) . . ?
H16A C16 H16B 108.6 . . ?
C17 C16 H16A 110.4 . . ?
C17 C16 H16B 110.4 . . ?
C11 C12 C13 117.5(4) . . ?
C11 C12 C15 121.9(5) . . ?
C13 C12 C15 120.7(4) . . ?
C9 C14 H14 119.5 . . ?
C13 C14 C9 121.0(4) . . ?
C13 C14 H14 119.5 . . ?
C24 C23 C20 120.1(4) . . ?
C24 C23 C28 118.7(4) . . ?
C28 C23 C20 121.2(4) . . ?
C16 C17 H17A 109.4 . . ?
C16 C17 H17B 109.4 . . ?
H17A C17 H17B 108.0 . . ?
C18 C17 C16 111.2(4) . . ?
C18 C17 H17A 109.4 . . ?
C18 C17 H17B 109.4 . . ?
N1 C8 C3 121.8(4) . . ?
N1 C8 C7 119.8(4) . . ?
C7 C8 C3 118.4(4) . . ?
C23 C24 H24 119.8 . . ?
C23 C24 C25 120.4(5) . . ?
C25 C24 H24 119.8 . . ?
C8 C3 C2 114.8(4) . . ?
C4 C3 C2 124.4(4) . . ?
C4 C3 C8 120.8(4) . . ?
C25 C26 H26 120.6 . . ?
C25 C26 C27 118.7(5) . . ?
C27 C26 H26 120.6 . . ?
C12 C13 H13 119.4 . . ?
C14 C13 C12 121.3(4) . . ?
C14 C13 H13 119.4 . . ?
C24 C25 H25 119.5 . . ?
C26 C25 C24 121.0(5) . . ?
C26 C25 H25 119.5 . . ?
C17 C18 H18A 108.7 . . ?
C17 C18 H18B 108.7 . . ?
C17 C18 C19 114.4(4) . . ?
H18A C18 H18B 107.6 . . ?
C19 C18 H18A 108.7 . . ?
C19 C18 H18B 108.7 . . ?
O2 C19 C18 109.7(4) . . ?
O2 C19 H19A 109.7 . . ?
O2 C19 H19B 109.7 . . ?
C18 C19 H19A 109.7 . . ?
C18 C19 H19B 109.7 . . ?
H19A C19 H19B 108.2 . . ?
C23 C28 H28 120.2 . . ?
C23 C28 C27 119.6(4) . . ?
C27 C28 H28 120.2 . . ?
C26 C27 C28 121.5(5) . . ?
C26 C27 H27 119.2 . . ?
C28 C27 H27 119.2 . . ?
C3 C4 H4 120.3 . . ?
C5 C4 C3 119.3(5) . . ?
C5 C4 H4 120.3 . . ?
C8 C7 H7 120.1 . . ?
C6 C7 C8 119.7(5) . . ?
C6 C7 H7 120.1 . . ?
C7 C6 H6 119.2 . . ?
C7 C6 C5 121.6(5) . . ?
C5 C6 H6 119.2 . . ?
C4 C5 C6 120.2(5) . . ?
C4 C5 H5 119.9 . . ?
C6 C5 H5 119.9 . . ?
C12 C15 H15A 109.5 . . ?
C12 C15 H15B 109.5 . . ?
C12 C15 H15C 109.5 . . ?
H15A C15 H15B 109.5 . . ?
H15A C15 H15C 109.5 . . ?
H15B C15 H15C 109.5 . . ?
O4 C22 H22A 109.5 . . ?
O4 C22 H22B 109.5 . . ?
O4 C22 H22C 109.5 . . ?
H22A C22 H22B 109.5 . . ?
H22A C22 H22C 109.5 . . ?
H22B C22 H22C 109.5 . . ?

loop_
_geom_bond_atom_site_label_1
_geom_bond_atom_site_label_2
_geom_bond_distance
_geom_bond_site_symmetry_2
_geom_bond_publ_flag
O1 C2 1.346(5) . ?
O1 C16 1.443(5) . ?
O2 C20 1.402(5) . ?
O2 C19 1.424(6) . ?
N2 C1 1.377(5) . ?
N2 C2 1.300(5) . ?
O4 C21 1.311(6) . ?
O4 C22 1.462(6) . ?
N1 C1 1.310(5) . ?
N1 C8 1.375(6) . ?
O3 C21 1.206(6) . ?
C9 C1 1.487(6) . ?
C9 C10 1.373(6) . ?
C9 C14 1.396(5) . ?
C10 H10 0.9300 . ?
C10 C11 1.390(6) . ?
C2 C3 1.429(6) . ?
C11 H11 0.9300 . ?
C11 C12 1.388(6) . ?
C21 C20 1.534(7) . ?
C20 H20 0.9800 . ?
C20 C23 1.512(6) . ?
C16 H16A 0.9700 . ?
C16 H16B 0.9700 . ?
C16 C17 1.514(5) . ?
C12 C13 1.389(7) . ?
C12 C15 1.510(7) . ?
C14 H14 0.9300 . ?
C14 C13 1.377(6) . ?
C23 C24 1.383(6) . ?
C23 C28 1.388(7) . ?
C17 H17A 0.9700 . ?
C17 H17B 0.9700 . ?
C17 C18 1.504(7) . ?
C8 C3 1.412(6) . ?
C8 C7 1.406(7) . ?
C24 H24 0.9300 . ?
C24 C25 1.384(7) . ?
C3 C4 1.410(7) . ?
C26 H26 0.9300 . ?
C26 C25 1.366(7) . ?
C26 C27 1.367(7) . ?
C13 H13 0.9300 . ?
C25 H25 0.9300 . ?
C18 H18A 0.9700 . ?
C18 H18B 0.9700 . ?
C18 C19 1.506(6) . ?
C19 H19A 0.9700 . ?
C19 H19B 0.9700 . ?
C28 H28 0.9300 . ?
C28 C27 1.389(7) . ?
C27 H27 0.9300 . ?
C4 H4 0.9300 . ?
C4 C5 1.357(8) . ?
C7 H7 0.9300 . ?
C7 C6 1.364(8) . ?
C6 H6 0.9300 . ?
C6 C5 1.405(8) . ?
C5 H5 0.9300 . ?
C15 H15A 0.9600 . ?
C15 H15B 0.9600 . ?
C15 H15C 0.9600 . ?
C22 H22A 0.9600 . ?
C22 H22B 0.9600 . ?
C22 H22C 0.9600 . ?
